data_4501448
loop_
_publ_author_name
'Terao, Hiroshi'
'Iwashita, Akihiko'
'Matsukawa, Naoto'
'Ishii, Seiichi'
'Mitani, Makoto'
'Tanaka, Hidetsugu'
'Nakano, Takashi'
'Fujita, Terunori'

_publ_section_title
;
 Ethylene and Ethylene/\a-Olefin (Co)Polymerization Behavior of
 Bis(phenoxy&#x2212;imine)Ti Catalysts: Significant Substituent Effects on
 Activity and Comonomer Incorporation
;
_journal_issue 4
_journal_name_full 'ACS Catalysis'
_journal_page_first 254
_journal_paper_doi 10.1021/cs100148a
_journal_volume 1
_journal_year 2011
_chemical_formula_moiety 'C44 H52 Cl2 N2 O2 Ti, C3 H7'
_chemical_formula_sum 'C47 H59 Cl2 N2 O2 Ti'
_chemical_formula_weight 801.75
_space_group_IT_number 14
_symmetry_cell_setting monoclinic
_symmetry_Int_Tables_number 14
_symmetry_space_group_name_Hall '-P 2yab'
_symmetry_space_group_name_H-M 'P 1 21/a 1'
_audit_creation_date 'Wed Oct 30 18:25:10 2003'
_audit_creation_method 'from TEXRAY.INF file'
_cell_angle_alpha 90
_cell_angle_beta 102.30(2)
_cell_angle_gamma 90
_cell_formula_units_Z 4
_cell_length_a 15.976(2)
_cell_length_b 25.591(2)
_cell_length_c 10.943(5)
_cell_measurement_reflns_used 0
_cell_measurement_temperature 223.2
_cell_measurement_theta_max 15.0
_cell_measurement_theta_min 4.0
_cell_volume 4371(2)
_computing_cell_refinement 'Rigaku/AFC Diffractometer Control'
_computing_data_collection 'Rigaku/AFC Diffractometer Control'
_computing_data_reduction teXsan
_computing_publication_material teXsan
_computing_structure_refinement teXsan
_diffrn_ambient_temperature 223.2
_diffrn_measured_fraction_theta_full 0.9996
_diffrn_measurement_device_type 'Rigaku AFC7R'
_diffrn_measurement_method \w
_diffrn_orient_matrix_UB_11 -0.02356
_diffrn_orient_matrix_UB_12 0.02359
_diffrn_orient_matrix_UB_13 -0.07192
_diffrn_orient_matrix_UB_21 -0.00392
_diffrn_orient_matrix_UB_22 -0.03026
_diffrn_orient_matrix_UB_23 -0.05880
_diffrn_orient_matrix_UB_31 -0.05944
_diffrn_orient_matrix_UB_32 -0.00740
_diffrn_orient_matrix_UB_33 0.01091
_diffrn_radiation_detector 'scintillation counter'
_diffrn_radiation_monochromator graphite
_diffrn_radiation_source 'Rigaku rotating anode'
_diffrn_radiation_type 'Mo K\a'
_diffrn_radiation_wavelength 0.7107
_diffrn_reflns_av_R_equivalents 0.049
_diffrn_reflns_av_sigmaI/netI 0.146
_diffrn_reflns_limit_h_max 11
_diffrn_reflns_limit_h_min -20
_diffrn_reflns_limit_k_max 33
_diffrn_reflns_limit_k_min 0
_diffrn_reflns_limit_l_max 14
_diffrn_reflns_limit_l_min -13
_diffrn_reflns_number 11985
_diffrn_reflns_reduction_process 'Lp corrections applied'
_diffrn_reflns_theta_full 27.50
_diffrn_reflns_theta_max 27.50
_diffrn_reflns_theta_min 2.53
_diffrn_standards_decay_% -3.32
_diffrn_standards_interval_count 150
_diffrn_standards_number 3
_exptl_absorpt_coefficient_mu 0.357
_exptl_absorpt_correction_T_max 0.996
_exptl_absorpt_correction_T_min 0.770
_exptl_absorpt_correction_type psi-scan
_exptl_absorpt_process_details '(North, Phillips & Mathews, 1968)'
_exptl_crystal_colour red
_exptl_crystal_density_diffrn 1.218
_exptl_crystal_density_method 'not measured'
_exptl_crystal_description prismatic
_exptl_crystal_F_000 1568.00
_exptl_crystal_size_max 0.250
_exptl_crystal_size_mid 0.200
_exptl_crystal_size_min 0.200
_refine_diff_density_max 0.36
_refine_diff_density_min -0.23
_refine_ls_extinction_method none
_refine_ls_goodness_of_fit_ref 1.010
_refine_ls_hydrogen_treatment noref
_refine_ls_matrix_type full
_refine_ls_number_constraints 0
_refine_ls_number_parameters 478
_refine_ls_number_reflns 4593
_refine_ls_number_restraints 0
_refine_ls_R_factor_all 0.0635
_refine_ls_R_factor_gt 0.0635
_refine_ls_shift/su_max 0.0001
_refine_ls_shift/su_mean 0.0000
_refine_ls_structure_factor_coef Fsqd
_refine_ls_weighting_details 'w = 1/[\s^2^(Fo^2^) + 0.01690(Fo^2^)^2^]'
_refine_ls_weighting_scheme calc
_refine_ls_wR_factor_gt 0.1676
_refine_ls_wR_factor_ref 0.1676
_reflns_number_gt 4593
_reflns_number_total 10461
_reflns_threshold_expression >2.0sigma(I)
_cod_data_source_file cs100148a_si_003.cif
_cod_data_source_block complex3
_cod_depositor_comments
;
The following automatic conversions were performed:
'_reflns_observed_expression' tag replaced with
'_reflns_threshold_expression' tag as specified in the replacement
file
'cod-tools/trunk/perl-scripts/inputs/replacement_tags.lst'.

'_atom_site_calc_flags'
tag replaced with '_atom_site_calc_flag' tag as specified in the
replacement file
'cod-tools/trunk/perl-scripts/inputs/replacement_tags.lst'.

'_atom_type_scat_imag'
tag replaced with '_atom_type_scat_dispersion_imag' tag as specified
in the replacement file
'cod-tools/trunk/perl-scripts/inputs/replacement_tags.lst'.

Automatic conversion script
Id: cif_correct_tags 3137 2015-03-23 15:08:43Z antanas 
;
_cod_original_sg_symbol_H-M 'P 21/a       '
_cod_original_formula_sum 'C47 H59 Cl2 N2 O2 Ti '
_cod_database_code 4501448

loop_
_symmetry_equiv_pos_as_xyz
x,y,z
1/2-x,1/2+y,-z
-x,-y,-z
1/2+x,1/2-y,z

loop_
_atom_site_label
_atom_site_type_symbol
_atom_site_fract_x
_atom_site_fract_y
_atom_site_fract_z
_atom_site_U_iso_or_equiv
_atom_site_adp_type
_atom_site_occupancy
_atom_site_calc_flag
_atom_site_refinement_flags
Ti(1) Ti 0.17773(6) 0.23443(3) 0.13704(8) 0.0401(2) Uani 1.00 d .
Cl(1) Cl 0.1982(1) 0.19287(6) -0.0382(1) 0.0599(4) Uani 1.00 d .
Cl(2) Cl 0.31816(9) 0.24028(6) 0.2494(1) 0.0573(4) Uani 1.00 d .
O(1) O 0.1765(2) 0.2998(1) 0.0655(3) 0.0443(10) Uani 1.00 d .
O(2) O 0.1552(2) 0.1749(1) 0.2180(3) 0.0448(10) Uani 1.00 d .
N(1) N 0.1416(3) 0.2815(2) 0.2909(3) 0.041(1) Uani 1.00 d .
N(2) N 0.0368(3) 0.2340(2) 0.0752(3) 0.042(1) Uani 1.00 d .
C(1) C 0.1590(3) 0.3506(2) 0.0789(5) 0.043(1) Uani 1.00 d .
C(2) C 0.1666(4) 0.3859(2) -0.0150(5) 0.053(2) Uani 1.00 d .
C(3) C 0.1482(5) 0.4373(2) 0.0042(6) 0.076(2) Uani 1.00 d .
C(4) C 0.1233(6) 0.4551(2) 0.1119(6) 0.083(2) Uani 1.00 d .
C(5) C 0.1175(5) 0.4197(2) 0.2020(5) 0.068(2) Uani 1.00 d .
C(6) C 0.1356(4) 0.3669(2) 0.1887(5) 0.050(2) Uani 1.00 d .
C(7) C 0.1266(4) 0.3313(2) 0.2869(4) 0.048(1) Uani 1.00 d .
C(8) C 0.1239(4) 0.2550(2) 0.3988(4) 0.049(1) Uani 1.00 d .
C(9) C 0.0423(4) 0.2551(2) 0.4207(5) 0.062(2) Uani 1.00 d .
C(10) C 0.0262(5) 0.2276(3) 0.5245(7) 0.084(3) Uani 1.00 d .
C(11) C 0.0904(7) 0.2019(3) 0.6012(7) 0.094(3) Uani 1.00 d .
C(12) C 0.1713(6) 0.2018(3) 0.5799(6) 0.080(2) Uani 1.00 d .
C(13) C 0.1899(4) 0.2277(2) 0.4786(5) 0.063(2) Uani 1.00 d .
C(14) C 0.1038(8) 0.5122(3) 0.1244(8) 0.127(4) Uani 1.00 d .
C(15) C 0.0923(4) 0.1462(2) 0.2465(5) 0.046(1) Uani 1.00 d .
C(16) C 0.1144(4) 0.1008(2) 0.3219(5) 0.053(2) Uani 1.00 d .
C(17) C 0.0472(5) 0.0733(2) 0.3530(6) 0.071(2) Uani 1.00 d .
C(18) C -0.0388(5) 0.0885(3) 0.3143(7) 0.074(2) Uani 1.00 d .
C(19) C -0.0594(4) 0.1316(2) 0.2377(6) 0.060(2) Uani 1.00 d .
C(20) C 0.0072(4) 0.1611(2) 0.2021(5) 0.049(2) Uani 1.00 d .
C(21) C -0.0154(4) 0.2041(2) 0.1176(5) 0.047(1) Uani 1.00 d .
C(22) C -0.0037(3) 0.2738(2) -0.0114(5) 0.043(1) Uani 1.00 d .
C(23) C 0.0123(4) 0.2749(2) -0.1309(5) 0.052(2) Uani 1.00 d .
C(24) C -0.0280(4) 0.3121(2) -0.2148(5) 0.062(2) Uani 1.00 d .
C(25) C -0.0824(5) 0.3485(2) -0.1782(7) 0.070(2) Uani 1.00 d .
C(26) C -0.0977(4) 0.3467(2) -0.0601(6) 0.064(2) Uani 1.00 d .
C(27) C -0.0580(4) 0.3094(2) 0.0254(5) 0.053(2) Uani 1.00 d .
C(28) C -0.1111(6) 0.0569(3) 0.352(1) 0.116(4) Uani 1.00 d .
C(29) C 0.2078(4) 0.0854(2) 0.3558(5) 0.055(2) Uani 1.00 d .
C(30) C 0.2293(6) 0.0511(3) 0.4704(7) 0.093(3) Uani 1.00 d .
C(31) C 0.3319(8) 0.0293(4) 0.5041(10) 0.150(4) Uani 1.00 d .
C(32) C 0.3971(10) 0.0702(6) 0.509(1) 0.179(6) Uani 1.00 d .
C(33) C 0.419(1) 0.0938(6) 0.400(1) 0.174(7) Uani 1.00 d .
C(34) C 0.3950(9) 0.0834(9) 0.288(2) 0.221(9) Uani 1.00 d .
C(35) C 0.3184(7) 0.0754(5) 0.209(1) 0.138(5) Uani 1.00 d .
C(36) C 0.2343(4) 0.0605(3) 0.2398(6) 0.068(2) Uani 1.00 d .
C(37) C 0.1951(4) 0.3656(2) -0.1307(5) 0.053(2) Uani 1.00 d .
C(38) C 0.1599(5) 0.3992(2) -0.2452(6) 0.067(2) Uani 1.00 d .
C(39) C 0.1682(5) 0.3769(3) -0.3720(6) 0.074(2) Uani 1.00 d .
C(40) C 0.2520(5) 0.3878(3) -0.4126(7) 0.085(3) Uani 1.00 d .
C(41) C 0.344(1) 0.3876(9) -0.328(2) 0.104(7) Uani 0.50 d P
C(42) C 0.307(1) 0.3419(7) -0.389(2) 0.094(6) Uani 0.50 d P
C(43) C 0.296(1) 0.3031(7) -0.278(2) 0.100(6) Uani 0.50 d P
C(44) C 0.376(1) 0.3359(9) -0.270(2) 0.119(8) Uani 0.50 d P
C(45) C 0.3266(8) 0.3166(5) -0.173(1) 0.128(5) Uani 1.00 d .
C(46) C 0.2913(5) 0.3582(5) -0.1012(7) 0.121(4) Uani 1.00 d .
C(47) C -0.0032 0.0276 0.9621 0.3687 Uani 1.00 d .
C(48) C 0.0647 0.0267 0.9223 0.4497 Uani 1.00 d .
C(49) C 0.0520 0.0736 0.7923 0.7008 Uani 1.00 d .
H(1) H 0.1527 0.4620 -0.0589 0.0912 Uiso 1.00 calc .
H(2) H 0.1008 0.4311 0.2759 0.0815 Uiso 1.00 calc .
H(3) H 0.1076 0.3458 0.3561 0.0582 Uiso 1.00 calc .
H(4) H -0.0024 0.2734 0.3666 0.0744 Uiso 1.00 calc .
H(5) H -0.0299 0.2271 0.5407 0.1004 Uiso 1.00 calc .
H(6) H 0.0789 0.1836 0.6713 0.1125 Uiso 1.00 calc .
H(7) H 0.2154 0.1837 0.6356 0.0959 Uiso 1.00 calc .
H(8) H 0.2461 0.2270 0.4629 0.0760 Uiso 1.00 calc .
H(9) H 0.0598 0.0427 0.4028 0.0856 Uiso 1.00 calc .
H(10) H -0.1176 0.1415 0.2091 0.0724 Uiso 1.00 calc .
H(11) H -0.0748 0.2112 0.0901 0.0560 Uiso 1.00 calc .
H(12) H 0.0505 0.2504 -0.1549 0.0624 Uiso 1.00 calc .
H(13) H -0.0185 0.3127 -0.2976 0.0740 Uiso 1.00 calc .
H(14) H -0.1089 0.3745 -0.2353 0.0842 Uiso 1.00 calc .
H(15) H -0.1358 0.3712 -0.0361 0.0768 Uiso 1.00 calc .
H(16) H -0.0682 0.3086 0.1078 0.0637 Uiso 1.00 calc .
H(17) H 0.1412 0.5262 0.1963 0.1521 Uiso 1.00 calc .
H(18) H 0.1118 0.5304 0.0521 0.1521 Uiso 1.00 calc .
H(19) H 0.0461 0.5161 0.1327 0.1521 Uiso 1.00 calc .
H(20) H -0.1425 0.0789 0.3960 0.1387 Uiso 1.00 calc .
H(21) H -0.1483 0.0437 0.2790 0.1387 Uiso 1.00 calc .
H(22) H -0.0872 0.0287 0.4042 0.1387 Uiso 1.00 calc .
H(23) H 0.2400 0.1166 0.3747 0.0662 Uiso 1.00 calc .
H(24) H 0.1704 0.3319 -0.1477 0.0639 Uiso 1.00 calc .
H(28) H 0.1008 0.4049 -0.2481 0.0800 Uiso 1.00 calc .
H(29) H 0.1894 0.4317 -0.2342 0.0800 Uiso 1.00 calc .
H(30) H 0.1616 0.3401 -0.3687 0.0887 Uiso 1.00 calc .
H(31) H 0.1231 0.3911 -0.4338 0.0887 Uiso 1.00 calc .
H(32) H 0.2197 0.0706 0.5400 0.1111 Uiso 1.00 calc .
H(33) H 0.1923 0.0216 0.4575 0.1111 Uiso 1.00 calc .
H(34) H 0.2355 0.0237 0.2519 0.0822 Uiso 1.00 calc .
H(35) H 0.1908 0.0690 0.1690 0.0822 Uiso 1.00 calc .

loop_
_atom_site_aniso_label
_atom_site_aniso_U_11
_atom_site_aniso_U_22
_atom_site_aniso_U_33
_atom_site_aniso_U_12
_atom_site_aniso_U_13
_atom_site_aniso_U_23
Ti(1) 0.0494(5) 0.0329(4) 0.0403(5) 0.0004(4) 0.0146(4) 0.0024(4)
Cl(1) 0.078(1) 0.0539(8) 0.0515(8) 0.0124(7) 0.0214(7) -0.0046(6)
Cl(2) 0.0503(8) 0.0596(8) 0.0626(8) -0.0025(7) 0.0133(6) 0.0044(7)
O(1) 0.064(2) 0.032(2) 0.041(2) 0.003(2) 0.020(2) 0.003(1)
O(2) 0.051(2) 0.036(2) 0.048(2) 0.000(2) 0.014(2) 0.006(1)
N(1) 0.050(3) 0.042(2) 0.033(2) 0.000(2) 0.011(2) 0.000(2)
N(2) 0.055(2) 0.034(2) 0.038(2) 0.002(2) 0.013(2) 0.003(2)
C(1) 0.056(3) 0.031(2) 0.042(3) -0.004(2) 0.011(2) 0.000(2)
C(2) 0.081(4) 0.034(2) 0.043(3) -0.004(3) 0.010(3) 0.006(2)
C(3) 0.142(7) 0.036(3) 0.053(3) -0.005(3) 0.026(4) 0.000(2)
C(4) 0.157(8) 0.032(3) 0.061(4) 0.007(4) 0.026(4) -0.005(3)
C(5) 0.118(6) 0.043(3) 0.044(3) 0.003(3) 0.020(3) -0.004(2)
C(6) 0.072(4) 0.035(2) 0.043(3) -0.008(2) 0.012(3) -0.003(2)
C(7) 0.068(4) 0.046(3) 0.032(2) 0.000(3) 0.011(2) -0.006(2)
C(8) 0.077(4) 0.041(3) 0.031(2) -0.005(2) 0.015(2) -0.003(2)
C(9) 0.070(4) 0.072(4) 0.050(3) -0.008(3) 0.025(3) -0.002(3)
C(10) 0.110(6) 0.085(5) 0.072(4) -0.028(5) 0.055(4) -0.010(4)
C(11) 0.158(9) 0.079(5) 0.049(4) 0.002(5) 0.033(5) 0.011(4)
C(12) 0.121(7) 0.078(5) 0.042(3) 0.022(5) 0.019(4) 0.013(3)
C(13) 0.085(4) 0.063(4) 0.043(3) 0.011(3) 0.014(3) 0.004(3)
C(14) 0.26(1) 0.039(4) 0.085(6) 0.023(6) 0.050(7) -0.004(3)
C(15) 0.064(4) 0.033(2) 0.044(3) -0.003(2) 0.020(2) 0.003(2)
C(16) 0.076(4) 0.037(3) 0.050(3) -0.004(3) 0.019(3) 0.006(2)
C(17) 0.100(5) 0.043(3) 0.080(5) -0.002(3) 0.039(4) 0.018(3)
C(18) 0.094(5) 0.054(3) 0.084(5) -0.016(4) 0.043(4) 0.011(3)
C(19) 0.059(4) 0.050(3) 0.078(4) -0.008(3) 0.027(3) -0.004(3)
C(20) 0.057(3) 0.042(3) 0.053(3) -0.004(2) 0.021(3) -0.001(2)
C(21) 0.055(3) 0.042(3) 0.043(3) 0.000(2) 0.011(2) -0.001(2)
C(22) 0.046(3) 0.036(2) 0.046(3) -0.004(2) 0.011(2) 0.000(2)
C(23) 0.058(3) 0.049(3) 0.048(3) 0.004(3) 0.010(3) 0.003(2)
C(24) 0.077(4) 0.058(3) 0.049(3) -0.012(3) 0.012(3) 0.006(3)
C(25) 0.079(5) 0.050(3) 0.078(4) 0.004(3) 0.011(4) 0.019(3)
C(26) 0.067(4) 0.046(3) 0.083(4) 0.010(3) 0.026(3) 0.014(3)
C(27) 0.063(4) 0.043(3) 0.057(3) 0.003(3) 0.020(3) 0.005(2)
C(28) 0.121(7) 0.078(5) 0.172(9) -0.010(5) 0.086(7) 0.033(6)
C(29) 0.077(4) 0.035(3) 0.048(3) 0.000(3) 0.003(3) 0.009(2)
C(30) 0.131(7) 0.082(5) 0.063(4) 0.015(5) 0.019(4) 0.026(4)
C(31) 0.158(10) 0.126(8) 0.127(8) -0.056(7) -0.056(7) 0.089(7)
C(32) 0.18(1) 0.21(1) 0.114(10) -0.03(1) -0.053(9) 0.031(9)
C(33) 0.21(2) 0.20(1) 0.105(9) -0.09(1) 0.04(1) -0.016(10)
C(34) 0.097(10) 0.39(3) 0.17(1) -0.02(1) 0.02(1) 0.13(2)
C(35) 0.096(7) 0.19(1) 0.143(10) 0.005(7) 0.062(7) 0.034(8)
C(36) 0.075(4) 0.060(4) 0.070(4) 0.013(3) 0.015(3) 0.010(3)
C(37) 0.072(4) 0.045(3) 0.043(3) -0.004(3) 0.014(3) 0.007(2)
C(38) 0.095(5) 0.052(3) 0.051(3) -0.012(3) 0.011(3) 0.007(3)
C(39) 0.090(5) 0.083(5) 0.050(4) -0.012(4) 0.017(3) 0.003(3)
C(40) 0.084(5) 0.096(6) 0.078(5) 0.004(5) 0.022(4) 0.017(4)
C(41) 0.10(1) 0.15(2) 0.07(1) -0.03(1) 0.029(9) 0.02(1)
C(42) 0.11(1) 0.09(1) 0.08(1) 0.03(1) 0.019(10) 0.011(9)
C(43) 0.12(2) 0.07(1) 0.10(1) 0.03(1) -0.01(1) 0.009(9)
C(44) 0.11(2) 0.16(2) 0.11(1) 0.05(1) 0.06(1) 0.05(1)
C(45) 0.121(9) 0.137(9) 0.141(9) 0.055(7) 0.059(8) 0.049(8)
C(46) 0.076(5) 0.24(1) 0.050(4) 0.035(7) 0.013(4) -0.010(6)
C(47) 0.3684 0.4331 0.2639 0.1819 -0.0241 -0.1752
C(48) 0.3731 0.6218 0.3021 0.0868 -0.0444 -0.3180
C(49) 1.0886 0.4901 0.4531 -0.2878 0.0072 -0.0311

loop_
_atom_type_symbol
_atom_type_description
_atom_type_scat_dispersion_real
_atom_type_scat_dispersion_imag
_atom_type_scat_source
C C 0.003 0.002
;International Tables for Crystallography
(1992, Vol. C, Tables 4.2.6.8 and 6.1.1.1)
;
H H 0.000 0.000
;International Tables for Crystallography
(1992, Vol. C, Table 6.1.1.2)
;
O O 0.011 0.006
;International Tables for Crystallography
(1992, Vol. C, Tables 4.2.6.8 and 6.1.1.1)
;
N N 0.006 0.003
;International Tables for Crystallography
(1992, Vol. C, Tables 4.2.6.8 and 6.1.1.1)
;
Ti Ti 0.278 0.446
;International Tables for Crystallography
(1992, Vol. C, Tables 4.2.6.8 and 6.1.1.1)
;
Cl Cl 0.148 0.159
;International Tables for Crystallography
(1992, Vol. C, Tables 4.2.6.8 and 6.1.1.1)
;

loop_
_geom_angle_atom_site_label_1
_geom_angle_atom_site_label_2
_geom_angle_atom_site_label_3
_geom_angle
_geom_angle_site_symmetry_1
_geom_angle_site_symmetry_2
_geom_angle_site_symmetry_3
_geom_angle_publ_flag
Cl(1) Ti(1) Cl(2) 100.36(7) 1_555 1_555 1_555 yes
Cl(1) Ti(1) O(1) 93.2(1) 1_555 1_555 1_555 yes
Cl(1) Ti(1) O(2) 95.6(1) 1_555 1_555 1_555 yes
Cl(1) Ti(1) N(1) 171.5(1) 1_555 1_555 1_555 yes
Cl(1) Ti(1) N(2) 93.5(1) 1_555 1_555 1_555 yes
Cl(2) Ti(1) O(1) 95.1(1) 1_555 1_555 1_555 yes
Cl(2) Ti(1) O(2) 93.6(1) 1_555 1_555 1_555 yes
Cl(2) Ti(1) N(1) 86.7(1) 1_555 1_555 1_555 yes
Cl(2) Ti(1) N(2) 165.8(1) 1_555 1_555 1_555 yes
O(1) Ti(1) O(2) 166.3(2) 1_555 1_555 1_555 yes
O(1) Ti(1) N(1) 81.4(1) 1_555 1_555 1_555 yes
O(1) Ti(1) N(2) 87.4(2) 1_555 1_555 1_555 yes
O(2) Ti(1) N(1) 88.6(1) 1_555 1_555 1_555 yes
O(2) Ti(1) N(2) 81.6(2) 1_555 1_555 1_555 yes
N(1) Ti(1) N(2) 79.8(1) 1_555 1_555 1_555 yes
Ti(1) O(1) C(1) 144.4(3) 1_555 1_555 1_555 yes
Ti(1) O(2) C(15) 143.6(3) 1_555 1_555 1_555 yes
Ti(1) N(1) C(7) 125.3(3) 1_555 1_555 1_555 yes
Ti(1) N(1) C(8) 119.3(3) 1_555 1_555 1_555 yes
C(7) N(1) C(8) 115.0(4) 1_555 1_555 1_555 yes
Ti(1) N(2) C(21) 126.0(4) 1_555 1_555 1_555 yes
Ti(1) N(2) C(22) 118.9(3) 1_555 1_555 1_555 yes
C(21) N(2) C(22) 114.8(4) 1_555 1_555 1_555 yes
O(1) C(1) C(2) 119.6(4) 1_555 1_555 1_555 yes
O(1) C(1) C(6) 118.9(4) 1_555 1_555 1_555 yes
C(2) C(1) C(6) 121.4(5) 1_555 1_555 1_555 yes
C(1) C(2) C(3) 117.0(5) 1_555 1_555 1_555 yes
C(1) C(2) C(37) 118.6(4) 1_555 1_555 1_555 yes
C(3) C(2) C(37) 124.4(5) 1_555 1_555 1_555 yes
C(2) C(3) C(4) 123.3(5) 1_555 1_555 1_555 yes
C(2) C(3) H(1) 118.3(6) 1_555 1_555 1_555 no
C(4) C(3) H(1) 118.3(6) 1_555 1_555 1_555 no
C(3) C(4) C(5) 118.1(5) 1_555 1_555 1_555 yes
C(3) C(4) C(14) 119.6(6) 1_555 1_555 1_555 yes
C(5) C(4) C(14) 122.3(6) 1_555 1_555 1_555 yes
C(4) C(5) C(6) 121.5(5) 1_555 1_555 1_555 yes
C(4) C(5) H(2) 119.2(6) 1_555 1_555 1_555 no
C(6) C(5) H(2) 119.3(6) 1_555 1_555 1_555 no
C(1) C(6) C(5) 118.6(5) 1_555 1_555 1_555 yes
C(1) C(6) C(7) 122.7(5) 1_555 1_555 1_555 yes
C(5) C(6) C(7) 118.7(5) 1_555 1_555 1_555 yes
N(1) C(7) C(6) 126.9(5) 1_555 1_555 1_555 yes
N(1) C(7) H(3) 116.5(5) 1_555 1_555 1_555 no
C(6) C(7) H(3) 116.5(5) 1_555 1_555 1_555 no
N(1) C(8) C(9) 120.1(5) 1_555 1_555 1_555 yes
N(1) C(8) C(13) 119.4(5) 1_555 1_555 1_555 yes
C(9) C(8) C(13) 120.5(5) 1_555 1_555 1_555 yes
C(8) C(9) C(10) 119.0(6) 1_555 1_555 1_555 yes
C(8) C(9) H(4) 120.5(5) 1_555 1_555 1_555 no
C(10) C(9) H(4) 120.5(6) 1_555 1_555 1_555 no
C(9) C(10) C(11) 120.0(7) 1_555 1_555 1_555 yes
C(9) C(10) H(5) 120.0(9) 1_555 1_555 1_555 no
C(11) C(10) H(5) 120.1(8) 1_555 1_555 1_555 no
C(10) C(11) C(12) 121.2(6) 1_555 1_555 1_555 yes
C(10) C(11) H(6) 119(1) 1_555 1_555 1_555 no
C(12) C(11) H(6) 119.4(10) 1_555 1_555 1_555 no
C(11) C(12) C(13) 120.8(7) 1_555 1_555 1_555 yes
C(11) C(12) H(7) 119.6(7) 1_555 1_555 1_555 no
C(13) C(12) H(7) 119.6(8) 1_555 1_555 1_555 no
C(8) C(13) C(12) 118.5(6) 1_555 1_555 1_555 yes
C(8) C(13) H(8) 120.7(5) 1_555 1_555 1_555 no
C(12) C(13) H(8) 120.7(6) 1_555 1_555 1_555 no
C(4) C(14) H(17) 109.5(8) 1_555 1_555 1_555 no
C(4) C(14) H(18) 109.5(7) 1_555 1_555 1_555 no
C(4) C(14) H(19) 109.5(8) 1_555 1_555 1_555 no
H(17) C(14) H(18) 109(1) 1_555 1_555 1_555 no
H(17) C(14) H(19) 109.4(8) 1_555 1_555 1_555 no
H(18) C(14) H(19) 109.5(10) 1_555 1_555 1_555 no
O(2) C(15) C(16) 118.6(5) 1_555 1_555 1_555 yes
O(2) C(15) C(20) 119.5(4) 1_555 1_555 1_555 yes
C(16) C(15) C(20) 121.8(5) 1_555 1_555 1_555 yes
C(15) C(16) C(17) 116.6(6) 1_555 1_555 1_555 yes
C(15) C(16) C(29) 117.7(5) 1_555 1_555 1_555 yes
C(17) C(16) C(29) 125.7(5) 1_555 1_555 1_555 yes
C(16) C(17) C(18) 123.0(5) 1_555 1_555 1_555 yes
C(16) C(17) H(9) 118.5(8) 1_555 1_555 1_555 no
C(18) C(17) H(9) 118.5(7) 1_555 1_555 1_555 no
C(17) C(18) C(19) 119.8(6) 1_555 1_555 1_555 yes
C(17) C(18) C(28) 121.0(6) 1_555 1_555 1_555 yes
C(19) C(18) C(28) 119.1(7) 1_555 1_555 1_555 yes
C(18) C(19) C(20) 119.6(6) 1_555 1_555 1_555 yes
C(18) C(19) H(10) 120.2(6) 1_555 1_555 1_555 no
C(20) C(19) H(10) 120.2(6) 1_555 1_555 1_555 no
C(15) C(20) C(19) 119.2(5) 1_555 1_555 1_555 yes
C(15) C(20) C(21) 121.9(5) 1_555 1_555 1_555 yes
C(19) C(20) C(21) 118.9(5) 1_555 1_555 1_555 yes
N(2) C(21) C(20) 126.5(5) 1_555 1_555 1_555 yes
N(2) C(21) H(11) 116.8(5) 1_555 1_555 1_555 no
C(20) C(21) H(11) 116.7(5) 1_555 1_555 1_555 no
N(2) C(22) C(23) 119.1(4) 1_555 1_555 1_555 yes
N(2) C(22) C(27) 119.8(4) 1_555 1_555 1_555 yes
C(23) C(22) C(27) 121.1(5) 1_555 1_555 1_555 yes
C(22) C(23) C(24) 119.2(5) 1_555 1_555 1_555 yes
C(22) C(23) H(12) 120.4(5) 1_555 1_555 1_555 no
C(24) C(23) H(12) 120.4(5) 1_555 1_555 1_555 no
C(23) C(24) C(25) 120.1(5) 1_555 1_555 1_555 yes
C(23) C(24) H(13) 120.0(7) 1_555 1_555 1_555 no
C(25) C(24) H(13) 119.9(6) 1_555 1_555 1_555 no
C(24) C(25) C(26) 120.0(5) 1_555 1_555 1_555 yes
C(24) C(25) H(14) 120.0(7) 1_555 1_555 1_555 no
C(26) C(25) H(14) 120.0(7) 1_555 1_555 1_555 no
C(25) C(26) C(27) 120.7(6) 1_555 1_555 1_555 yes
C(25) C(26) H(15) 119.6(6) 1_555 1_555 1_555 no
C(27) C(26) H(15) 119.6(6) 1_555 1_555 1_555 no
C(22) C(27) C(26) 118.9(5) 1_555 1_555 1_555 yes
C(22) C(27) H(16) 120.6(5) 1_555 1_555 1_555 no
C(26) C(27) H(16) 120.6(5) 1_555 1_555 1_555 no
C(18) C(28) H(20) 109.5(7) 1_555 1_555 1_555 no
C(18) C(28) H(21) 109.5(8) 1_555 1_555 1_555 no
C(18) C(28) H(22) 109.5(8) 1_555 1_555 1_555 no
H(20) C(28) H(21) 109.5(10) 1_555 1_555 1_555 no
H(20) C(28) H(22) 109.5(10) 1_555 1_555 1_555 no
H(21) C(28) H(22) 109.5(9) 1_555 1_555 1_555 no
C(16) C(29) C(30) 113.2(6) 1_555 1_555 1_555 yes
C(16) C(29) C(36) 109.4(5) 1_555 1_555 1_555 yes
C(16) C(29) H(23) 107.0(5) 1_555 1_555 1_555 no
C(30) C(29) C(36) 112.7(5) 1_555 1_555 1_555 yes
C(30) C(29) H(23) 107.0(6) 1_555 1_555 1_555 no
C(36) C(29) H(23) 107.0(5) 1_555 1_555 1_555 no
C(29) C(30) C(31) 114.2(7) 1_555 1_555 1_555 yes
C(29) C(30) H(32) 108.3(7) 1_555 1_555 1_555 no
C(29) C(30) H(33) 108.3(7) 1_555 1_555 1_555 no
C(31) C(30) H(32) 108.2(8) 1_555 1_555 1_555 no
C(31) C(30) H(33) 108.3(7) 1_555 1_555 1_555 no
H(32) C(30) H(33) 109.5(8) 1_555 1_555 1_555 no
C(30) C(31) C(32) 114.8(10) 1_555 1_555 1_555 yes
C(31) C(32) C(33) 124(1) 1_555 1_555 1_555 yes
C(32) C(33) C(34) 130(1) 1_555 1_555 1_555 yes
C(33) C(34) C(35) 135(1) 1_555 1_555 1_555 yes
C(34) C(35) C(36) 128(1) 1_555 1_555 1_555 yes
C(29) C(36) C(35) 119.4(7) 1_555 1_555 1_555 yes
C(29) C(36) H(34) 106.9(6) 1_555 1_555 1_555 no
C(29) C(36) H(35) 107.0(6) 1_555 1_555 1_555 no
C(35) C(36) H(34) 106.9(7) 1_555 1_555 1_555 no
C(35) C(36) H(35) 107.0(7) 1_555 1_555 1_555 no
H(34) C(36) H(35) 109.5(7) 1_555 1_555 1_555 no
C(2) C(37) C(38) 111.5(5) 1_555 1_555 1_555 yes
C(2) C(37) C(46) 109.6(5) 1_555 1_555 1_555 yes
C(2) C(37) H(24) 106.7(5) 1_555 1_555 1_555 no
C(38) C(37) C(46) 115.2(6) 1_555 1_555 1_555 yes
C(38) C(37) H(24) 106.7(5) 1_555 1_555 1_555 no
C(46) C(37) H(24) 106.7(7) 1_555 1_555 1_555 no
C(37) C(38) C(39) 116.5(5) 1_555 1_555 1_555 yes
C(37) C(38) H(28) 107.7(5) 1_555 1_555 1_555 no
C(37) C(38) H(29) 107.7(6) 1_555 1_555 1_555 no
C(39) C(38) H(28) 107.7(6) 1_555 1_555 1_555 no
C(39) C(38) H(29) 107.7(6) 1_555 1_555 1_555 no
H(28) C(38) H(29) 109.5(7) 1_555 1_555 1_555 no
C(38) C(39) C(40) 116.6(6) 1_555 1_555 1_555 yes
C(38) C(39) H(30) 107.6(5) 1_555 1_555 1_555 no
C(38) C(39) H(31) 107.7(7) 1_555 1_555 1_555 no
C(40) C(39) H(30) 107.7(7) 1_555 1_555 1_555 no
C(40) C(39) H(31) 107.7(6) 1_555 1_555 1_555 no
H(30) C(39) H(31) 109.5(7) 1_555 1_555 1_555 no
C(39) C(40) C(41) 126.9(8) 1_555 1_555 1_555 yes
C(39) C(40) C(42) 109.6(9) 1_555 1_555 1_555 yes
C(41) C(40) C(42) 55(1) 1_555 1_555 1_555 yes
C(40) C(41) C(42) 58(1) 1_555 1_555 1_555 yes
C(40) C(41) C(44) 116(1) 1_555 1_555 1_555 yes
C(42) C(41) C(44) 62(1) 1_555 1_555 1_555 yes
C(40) C(42) C(41) 65(1) 1_555 1_555 1_555 yes
C(40) C(42) C(43) 118(1) 1_555 1_555 1_555 yes
C(40) C(42) C(44) 122(1) 1_555 1_555 1_555 yes
C(41) C(42) C(43) 105(1) 1_555 1_555 1_555 yes
C(41) C(42) C(44) 61(1) 1_555 1_555 1_555 yes
C(43) C(42) C(44) 57(1) 1_555 1_555 1_555 yes
C(42) C(43) C(44) 58(1) 1_555 1_555 1_555 yes
C(42) C(43) C(45) 117(1) 1_555 1_555 1_555 yes
C(44) C(43) C(45) 67(1) 1_555 1_555 1_555 yes
C(41) C(44) C(42) 55(1) 1_555 1_555 1_555 yes
C(41) C(44) C(43) 104(1) 1_555 1_555 1_555 yes
C(41) C(44) C(45) 113(1) 1_555 1_555 1_555 yes
C(42) C(44) C(43) 63(1) 1_555 1_555 1_555 yes
C(42) C(44) C(45) 103(1) 1_555 1_555 1_555 yes
C(43) C(44) C(45) 46.5(9) 1_555 1_555 1_555 yes
C(43) C(45) C(44) 65(1) 1_555 1_555 1_555 yes
C(43) C(45) C(46) 125(1) 1_555 1_555 1_555 yes
C(44) C(45) C(46) 116(1) 1_555 1_555 1_555 yes
C(37) C(46) C(45) 117.1(9) 1_555 1_555 1_555 yes
C(47) C(47) C(48) 101.36(1) 3_557 1_555 1_555 yes
C(47) C(48) C(49) 107.20(2) 1_555 1_555 1_555 yes

loop_
_geom_bond_atom_site_label_1
_geom_bond_atom_site_label_2
_geom_bond_distance
_geom_bond_site_symmetry_1
_geom_bond_site_symmetry_2
_geom_bond_publ_flag
Ti(1) Cl(1) 2.276(2) 1_555 1_555 yes
Ti(1) Cl(2) 2.322(3) 1_555 1_555 yes
Ti(1) O(1) 1.846(3) 1_555 1_555 yes
Ti(1) O(2) 1.835(3) 1_555 1_555 yes
Ti(1) N(1) 2.243(4) 1_555 1_555 yes
Ti(1) N(2) 2.208(5) 1_555 1_555 yes
O(1) C(1) 1.344(5) 1_555 1_555 yes
O(2) C(15) 1.335(6) 1_555 1_555 yes
N(1) C(7) 1.295(6) 1_555 1_555 yes
N(1) C(8) 1.442(6) 1_555 1_555 yes
N(2) C(21) 1.290(6) 1_555 1_555 yes
N(2) C(22) 1.446(6) 1_555 1_555 yes
C(1) C(2) 1.393(7) 1_555 1_555 yes
C(1) C(6) 1.396(7) 1_555 1_555 yes
C(2) C(3) 1.372(7) 1_555 1_555 yes
C(2) C(37) 1.525(8) 1_555 1_555 yes
C(3) C(4) 1.399(9) 1_555 1_555 yes
C(4) C(5) 1.356(8) 1_555 1_555 yes
C(4) C(14) 1.508(8) 1_555 1_555 yes
C(5) C(6) 1.396(7) 1_555 1_555 yes
C(6) C(7) 1.440(7) 1_555 1_555 yes
C(8) C(9) 1.374(8) 1_555 1_555 yes
C(8) C(13) 1.404(8) 1_555 1_555 yes
C(9) C(10) 1.406(9) 1_555 1_555 yes
C(10) C(11) 1.35(1) 1_555 1_555 yes
C(11) C(12) 1.36(1) 1_555 1_555 yes
C(12) C(13) 1.377(9) 1_555 1_555 yes
C(15) C(16) 1.425(7) 1_555 1_555 yes
C(15) C(20) 1.397(8) 1_555 1_555 yes
C(16) C(17) 1.385(8) 1_555 1_555 yes
C(16) C(29) 1.513(9) 1_555 1_555 yes
C(17) C(18) 1.40(1) 1_555 1_555 yes
C(18) C(19) 1.382(9) 1_555 1_555 yes
C(18) C(28) 1.536(9) 1_555 1_555 yes
C(19) C(20) 1.425(7) 1_555 1_555 yes
C(20) C(21) 1.432(7) 1_555 1_555 yes
C(22) C(23) 1.385(7) 1_555 1_555 yes
C(22) C(27) 1.378(7) 1_555 1_555 yes
C(23) C(24) 1.383(8) 1_555 1_555 yes
C(24) C(25) 1.389(9) 1_555 1_555 yes
C(25) C(26) 1.366(9) 1_555 1_555 yes
C(26) C(27) 1.392(8) 1_555 1_555 yes
C(29) C(30) 1.509(8) 1_555 1_555 yes
C(29) C(36) 1.558(9) 1_555 1_555 yes
C(30) C(31) 1.70(1) 1_555 1_555 yes
C(31) C(32) 1.47(2) 1_555 1_555 yes
C(32) C(33) 1.45(2) 1_555 1_555 yes
C(33) C(34) 1.23(2) 1_555 1_555 yes
C(34) C(35) 1.35(2) 1_555 1_555 yes
C(35) C(36) 1.50(1) 1_555 1_555 yes
C(37) C(38) 1.525(8) 1_555 1_555 yes
C(37) C(46) 1.52(1) 1_555 1_555 yes
C(38) C(39) 1.532(9) 1_555 1_555 yes
C(39) C(40) 1.52(1) 1_555 1_555 yes
C(40) C(41) 1.56(2) 1_555 1_555 yes
C(40) C(42) 1.46(2) 1_555 1_555 yes
C(41) C(42) 1.41(2) 1_555 1_555 yes
C(41) C(44) 1.51(3) 1_555 1_555 yes
C(42) C(43) 1.60(3) 1_555 1_555 yes
C(42) C(44) 1.53(3) 1_555 1_555 yes
C(43) C(44) 1.52(3) 1_555 1_555 yes
C(43) C(45) 1.20(2) 1_555 1_555 yes
C(44) C(45) 1.54(2) 1_555 1_555 yes
C(45) C(46) 1.50(1) 1_555 1_555 yes
C(47) C(47) 1.630 1_555 3_557 yes
C(47) C(48) 1.252(1) 1_555 1_555 yes
C(48) C(49) 1.839 1_555 1_555 yes

loop_
_geom_contact_atom_site_label_1
_geom_contact_atom_site_label_2
_geom_contact_distance
_geom_contact_site_symmetry_1
_geom_contact_site_symmetry_2
Cl(1) C(26) 3.473(7) 1_555 4_555
Cl(2) C(21) 3.579(6) 1_555 4_555
C(12) C(43) 3.43(2) 1_555 1_556
C(13) C(43) 3.43(2) 1_555 1_556
C(41) C(49) 3.45(2) 1_555 4_554
C(44) C(49) 3.59(3) 1_555 4_554

loop_
_geom_torsion_atom_site_label_1
_geom_torsion_atom_site_label_2
_geom_torsion_atom_site_label_3
_geom_torsion_atom_site_label_4
_geom_torsion
_geom_torsion_site_symmetry_1
_geom_torsion_site_symmetry_2
_geom_torsion_site_symmetry_3
_geom_torsion_site_symmetry_4
_geom_torsion_publ_flag
Ti(1) O(1) C(1) C(2) -176.7(4) 1_555 1_555 1_555 1_555 yes
Ti(1) O(1) C(1) C(6) 4.8(9) 1_555 1_555 1_555 1_555 yes
Ti(1) O(2) C(15) C(16) -177.6(4) 1_555 1_555 1_555 1_555 yes
Ti(1) O(2) C(15) C(20) 2.3(8) 1_555 1_555 1_555 1_555 yes
Ti(1) N(1) C(7) C(6) -4.7(8) 1_555 1_555 1_555 1_555 yes
Ti(1) N(1) C(8) C(9) -112.8(5) 1_555 1_555 1_555 1_555 yes
Ti(1) N(1) C(8) C(13) 65.0(6) 1_555 1_555 1_555 1_555 yes
Ti(1) N(2) C(21) C(20) -7.8(7) 1_555 1_555 1_555 1_555 yes
Ti(1) N(2) C(22) C(23) 64.7(5) 1_555 1_555 1_555 1_555 yes
Ti(1) N(2) C(22) C(27) -115.9(5) 1_555 1_555 1_555 1_555 yes
Cl(1) Ti(1) O(1) C(1) 168.4(6) 1_555 1_555 1_555 1_555 yes
Cl(1) Ti(1) O(2) C(15) -100.8(5) 1_555 1_555 1_555 1_555 yes
Cl(1) Ti(1) N(1) C(7) -46(1) 1_555 1_555 1_555 1_555 yes
Cl(1) Ti(1) N(1) C(8) 125.8(7) 1_555 1_555 1_555 1_555 yes
Cl(1) Ti(1) N(2) C(21) 105.1(4) 1_555 1_555 1_555 1_555 yes
Cl(1) Ti(1) N(2) C(22) -81.6(3) 1_555 1_555 1_555 1_555 yes
Cl(2) Ti(1) O(1) C(1) -90.9(6) 1_555 1_555 1_555 1_555 yes
Cl(2) Ti(1) O(2) C(15) 158.4(5) 1_555 1_555 1_555 1_555 yes
Cl(2) Ti(1) N(1) C(7) 99.9(4) 1_555 1_555 1_555 1_555 yes
Cl(2) Ti(1) N(1) C(8) -87.4(4) 1_555 1_555 1_555 1_555 yes
Cl(2) Ti(1) N(2) C(21) -61.2(7) 1_555 1_555 1_555 1_555 yes
Cl(2) Ti(1) N(2) C(22) 112.2(5) 1_555 1_555 1_555 1_555 yes
O(1) Ti(1) O(2) C(15) 28(1) 1_555 1_555 1_555 1_555 yes
O(1) Ti(1) N(1) C(7) 4.3(5) 1_555 1_555 1_555 1_555 yes
O(1) Ti(1) N(1) C(8) 176.9(4) 1_555 1_555 1_555 1_555 yes
O(1) Ti(1) N(2) C(21) -161.8(4) 1_555 1_555 1_555 1_555 yes
O(1) Ti(1) N(2) C(22) 11.5(3) 1_555 1_555 1_555 1_555 yes
O(1) C(1) C(2) C(3) -179.7(6) 1_555 1_555 1_555 1_555 yes
O(1) C(1) C(2) C(37) -0.2(8) 1_555 1_555 1_555 1_555 yes
O(1) C(1) C(6) C(5) 180.0(5) 1_555 1_555 1_555 1_555 yes
O(1) C(1) C(6) C(7) -2.1(8) 1_555 1_555 1_555 1_555 yes
O(2) Ti(1) O(1) C(1) 38(1) 1_555 1_555 1_555 1_555 yes
O(2) Ti(1) N(1) C(7) -166.4(5) 1_555 1_555 1_555 1_555 yes
O(2) Ti(1) N(1) C(8) 6.3(4) 1_555 1_555 1_555 1_555 yes
O(2) Ti(1) N(2) C(21) 9.9(4) 1_555 1_555 1_555 1_555 yes
O(2) Ti(1) N(2) C(22) -176.7(3) 1_555 1_555 1_555 1_555 yes
O(2) C(15) C(16) C(17) 177.6(5) 1_555 1_555 1_555 1_555 yes
O(2) C(15) C(16) C(29) -5.2(7) 1_555 1_555 1_555 1_555 yes
O(2) C(15) C(20) C(19) -177.1(5) 1_555 1_555 1_555 1_555 yes
O(2) C(15) C(20) C(21) 5.5(7) 1_555 1_555 1_555 1_555 yes
N(1) Ti(1) O(1) C(1) -5.0(6) 1_555 1_555 1_555 1_555 yes
N(1) Ti(1) O(2) C(15) 71.8(5) 1_555 1_555 1_555 1_555 yes
N(1) Ti(1) N(2) C(21) -80.1(4) 1_555 1_555 1_555 1_555 yes
N(1) Ti(1) N(2) C(22) 93.2(3) 1_555 1_555 1_555 1_555 yes
N(1) C(7) C(6) C(1) 3.1(10) 1_555 1_555 1_555 1_555 yes
N(1) C(7) C(6) C(5) -179.0(6) 1_555 1_555 1_555 1_555 yes
N(1) C(8) C(9) C(10) 178.1(5) 1_555 1_555 1_555 1_555 yes
N(1) C(8) C(13) C(12) -178.8(5) 1_555 1_555 1_555 1_555 yes
N(2) Ti(1) O(1) C(1) 75.1(6) 1_555 1_555 1_555 1_555 yes
N(2) Ti(1) O(2) C(15) -8.2(5) 1_555 1_555 1_555 1_555 yes
N(2) Ti(1) N(1) C(7) -84.7(5) 1_555 1_555 1_555 1_555 yes
N(2) Ti(1) N(1) C(8) 88.0(4) 1_555 1_555 1_555 1_555 yes
N(2) C(21) C(20) C(15) -1.6(8) 1_555 1_555 1_555 1_555 yes
N(2) C(21) C(20) C(19) -179.0(5) 1_555 1_555 1_555 1_555 yes
N(2) C(22) C(23) C(24) 178.5(5) 1_555 1_555 1_555 1_555 yes
N(2) C(22) C(27) C(26) -178.8(5) 1_555 1_555 1_555 1_555 yes
C(1) C(2) C(3) C(4) 0(1) 1_555 1_555 1_555 1_555 yes
C(1) C(2) C(37) C(38) 152.1(5) 1_555 1_555 1_555 1_555 yes
C(1) C(2) C(37) C(46) -79.1(8) 1_555 1_555 1_555 1_555 yes
C(1) C(6) C(5) C(4) 0(1) 1_555 1_555 1_555 1_555 yes
C(2) C(1) C(6) C(5) 1.6(9) 1_555 1_555 1_555 1_555 yes
C(2) C(1) C(6) C(7) 179.5(6) 1_555 1_555 1_555 1_555 yes
C(2) C(3) C(4) C(5) 0(1) 1_555 1_555 1_555 1_555 yes
C(2) C(3) C(4) C(14) -179.6(8) 1_555 1_555 1_555 1_555 yes
C(2) C(37) C(38) C(39) -167.9(5) 1_555 1_555 1_555 1_555 yes
C(2) C(37) C(46) C(45) 151.0(7) 1_555 1_555 1_555 1_555 yes
C(3) C(2) C(1) C(6) -1.3(9) 1_555 1_555 1_555 1_555 yes
C(3) C(2) C(37) C(38) -28.4(9) 1_555 1_555 1_555 1_555 yes
C(3) C(2) C(37) C(46) 100.4(9) 1_555 1_555 1_555 1_555 yes
C(3) C(4) C(5) C(6) 0(1) 1_555 1_555 1_555 1_555 yes
C(4) C(3) C(2) C(37) -179.1(7) 1_555 1_555 1_555 1_555 yes
C(4) C(5) C(6) C(7) -178.8(7) 1_555 1_555 1_555 1_555 yes
C(6) C(1) C(2) C(37) 178.2(5) 1_555 1_555 1_555 1_555 yes
C(6) C(5) C(4) C(14) 179.8(8) 1_555 1_555 1_555 1_555 yes
C(6) C(7) N(1) C(8) -177.7(5) 1_555 1_555 1_555 1_555 yes
C(7) N(1) C(8) C(9) 60.6(7) 1_555 1_555 1_555 1_555 yes
C(7) N(1) C(8) C(13) -121.6(6) 1_555 1_555 1_555 1_555 yes
C(8) C(9) C(10) C(11) 0(1) 1_555 1_555 1_555 1_555 yes
C(8) C(13) C(12) C(11) 1(1) 1_555 1_555 1_555 1_555 yes
C(9) C(8) C(13) C(12) -1.0(9) 1_555 1_555 1_555 1_555 yes
C(9) C(10) C(11) C(12) 0(1) 1_555 1_555 1_555 1_555 yes
C(10) C(9) C(8) C(13) 0.3(9) 1_555 1_555 1_555 1_555 yes
C(10) C(11) C(12) C(13) 0(1) 1_555 1_555 1_555 1_555 yes
C(15) C(16) C(17) C(18) -0.4(9) 1_555 1_555 1_555 1_555 yes
C(15) C(16) C(29) C(30) 158.4(5) 1_555 1_555 1_555 1_555 yes
C(15) C(16) C(29) C(36) -74.9(6) 1_555 1_555 1_555 1_555 yes
C(15) C(20) C(19) C(18) -0.6(9) 1_555 1_555 1_555 1_555 yes
C(16) C(15) C(20) C(19) 2.9(8) 1_555 1_555 1_555 1_555 yes
C(16) C(15) C(20) C(21) -174.5(5) 1_555 1_555 1_555 1_555 yes
C(16) C(17) C(18) C(19) 2(1) 1_555 1_555 1_555 1_555 yes
C(16) C(17) C(18) C(28) -179.6(7) 1_555 1_555 1_555 1_555 yes
C(16) C(29) C(30) C(31) 175.5(6) 1_555 1_555 1_555 1_555 yes
C(16) C(29) C(36) C(35) 136.7(7) 1_555 1_555 1_555 1_555 yes
C(17) C(16) C(15) C(20) -2.3(8) 1_555 1_555 1_555 1_555 yes
C(17) C(16) C(29) C(30) -24.7(9) 1_555 1_555 1_555 1_555 yes
C(17) C(16) C(29) C(36) 101.9(7) 1_555 1_555 1_555 1_555 yes
C(17) C(18) C(19) C(20) -2.0(10) 1_555 1_555 1_555 1_555 yes
C(18) C(17) C(16) C(29) -177.3(6) 1_555 1_555 1_555 1_555 yes
C(18) C(19) C(20) C(21) 176.8(5) 1_555 1_555 1_555 1_555 yes
C(20) C(15) C(16) C(29) 174.8(5) 1_555 1_555 1_555 1_555 yes
C(20) C(19) C(18) C(28) -179.9(7) 1_555 1_555 1_555 1_555 yes
C(20) C(21) N(2) C(22) 178.6(5) 1_555 1_555 1_555 1_555 yes
C(21) N(2) C(22) C(23) -121.3(5) 1_555 1_555 1_555 1_555 yes
C(21) N(2) C(22) C(27) 58.1(6) 1_555 1_555 1_555 1_555 yes
C(22) C(23) C(24) C(25) 1.4(9) 1_555 1_555 1_555 1_555 yes
C(22) C(27) C(26) C(25) -0.8(9) 1_555 1_555 1_555 1_555 yes
C(23) C(22) C(27) C(26) 0.6(8) 1_555 1_555 1_555 1_555 yes
C(23) C(24) C(25) C(26) -1(1) 1_555 1_555 1_555 1_555 yes
C(24) C(23) C(22) C(27) -0.9(8) 1_555 1_555 1_555 1_555 yes
C(24) C(25) C(26) C(27) 1(1) 1_555 1_555 1_555 1_555 yes
C(29) C(30) C(31) C(32) 51(1) 1_555 1_555 1_555 1_555 yes
C(29) C(36) C(35) C(34) 39(2) 1_555 1_555 1_555 1_555 yes
C(30) C(29) C(36) C(35) -96.3(9) 1_555 1_555 1_555 1_555 yes
C(30) C(31) C(32) C(33) -78(1) 1_555 1_555 1_555 1_555 yes
C(31) C(30) C(29) C(36) 50.6(9) 1_555 1_555 1_555 1_555 yes
C(31) C(32) C(33) C(34) -5(3) 1_555 1_555 1_555 1_555 yes
C(32) C(33) C(34) C(35) 48(4) 1_555 1_555 1_555 1_555 yes
C(33) C(34) C(35) C(36) -21(3) 1_555 1_555 1_555 1_555 yes
C(37) C(38) C(39) C(40) -86.4(7) 1_555 1_555 1_555 1_555 yes
C(37) C(46) C(45) C(43) 31(2) 1_555 1_555 1_555 1_555 yes
C(37) C(46) C(45) C(44) 109(1) 1_555 1_555 1_555 1_555 yes
C(38) C(37) C(46) C(45) -82(1) 1_555 1_555 1_555 1_555 yes
C(38) C(39) C(40) C(41) 39(1) 1_555 1_555 1_555 1_555 yes
C(38) C(39) C(40) C(42) 100(1) 1_555 1_555 1_555 1_555 yes
C(39) C(38) C(37) C(46) 66.4(8) 1_555 1_555 1_555 1_555 yes
C(39) C(40) C(41) C(42) 89(1) 1_555 1_555 1_555 1_555 yes
C(39) C(40) C(41) C(44) 64(1) 1_555 1_555 1_555 1_555 yes
C(39) C(40) C(42) C(41) -121(1) 1_555 1_555 1_555 1_555 yes
C(39) C(40) C(42) C(43) -27(1) 1_555 1_555 1_555 1_555 yes
C(39) C(40) C(42) C(44) -95(1) 1_555 1_555 1_555 1_555 yes
C(40) C(41) C(42) C(43) -114(1) 1_555 1_555 1_555 1_555 yes
C(40) C(41) C(42) C(44) -154(1) 1_555 1_555 1_555 1_555 yes
C(40) C(41) C(44) C(42) 24(1) 1_555 1_555 1_555 1_555 yes
C(40) C(41) C(44) C(43) -18(2) 1_555 1_555 1_555 1_555 yes
C(40) C(41) C(44) C(45) -66(2) 1_555 1_555 1_555 1_555 yes
C(40) C(42) C(41) C(44) 154(1) 1_555 1_555 1_555 1_555 yes
C(40) C(42) C(43) C(44) -112(1) 1_555 1_555 1_555 1_555 yes
C(40) C(42) C(43) C(45) -77(2) 1_555 1_555 1_555 1_555 yes
C(40) C(42) C(44) C(41) -27(1) 1_555 1_555 1_555 1_555 yes
C(40) C(42) C(44) C(43) 105(1) 1_555 1_555 1_555 1_555 yes
C(40) C(42) C(44) C(45) 81(2) 1_555 1_555 1_555 1_555 yes
C(41) C(40) C(42) C(43) 94(1) 1_555 1_555 1_555 1_555 yes
C(41) C(40) C(42) C(44) 26(1) 1_555 1_555 1_555 1_555 yes
C(41) C(42) C(43) C(44) -41(1) 1_555 1_555 1_555 1_555 yes
C(41) C(42) C(43) C(45) -6(2) 1_555 1_555 1_555 1_555 yes
C(41) C(42) C(44) C(43) 133(1) 1_555 1_555 1_555 1_555 yes
C(41) C(42) C(44) C(45) 108(1) 1_555 1_555 1_555 1_555 yes
C(41) C(44) C(42) C(43) -133(1) 1_555 1_555 1_555 1_555 yes
C(41) C(44) C(43) C(42) 38(1) 1_555 1_555 1_555 1_555 yes
C(41) C(44) C(43) C(45) -108(1) 1_555 1_555 1_555 1_555 yes
C(41) C(44) C(45) C(43) 88(1) 1_555 1_555 1_555 1_555 yes
C(41) C(44) C(45) C(46) -31(2) 1_555 1_555 1_555 1_555 yes
C(42) C(40) C(41) C(44) -25(1) 1_555 1_555 1_555 1_555 yes
C(42) C(41) C(44) C(43) -42(1) 1_555 1_555 1_555 1_555 yes
C(42) C(41) C(44) C(45) -90(2) 1_555 1_555 1_555 1_555 yes
C(42) C(43) C(44) C(45) 146(1) 1_555 1_555 1_555 1_555 yes
C(42) C(43) C(45) C(44) -32(1) 1_555 1_555 1_555 1_555 yes
C(42) C(43) C(45) C(46) 73(2) 1_555 1_555 1_555 1_555 yes
C(42) C(44) C(43) C(45) -146(1) 1_555 1_555 1_555 1_555 yes
C(42) C(44) C(45) C(43) 30(1) 1_555 1_555 1_555 1_555 yes
C(42) C(44) C(45) C(46) -89(1) 1_555 1_555 1_555 1_555 yes
C(43) C(42) C(41) C(44) 39(1) 1_555 1_555 1_555 1_555 yes
C(43) C(42) C(44) C(45) -24(1) 1_555 1_555 1_555 1_555 yes
C(43) C(44) C(45) C(46) -119(1) 1_555 1_555 1_555 1_555 yes
C(44) C(42) C(43) C(45) 35(1) 1_555 1_555 1_555 1_555 yes
C(44) C(43) C(45) C(46) 105(1) 1_555 1_555 1_555 1_555 yes
C(47) C(47) C(48) C(49) -161.032(1) 1_555 3_557 3_557 3_557 yes
C(48) C(47) C(47) C(48) 180.0 1_555 1_555 3_557 3_557 yes
